data_7152227
loop_
_publ_author_name
'Zhang, Min'
'Hao, Erhong'
'Zhou, Jinyuan'
'Yu, Changjiang'
'Bai, Guifeng'
'Wang, Fengyun'
'Jiao, Lijuan'

_publ_section_title
;
 Synthesis of pyrrolyldipyrrinato BF(2) complexes by oxidative
 nucleophilic substitution of boron dipyrromethene with pyrrole.
;
_journal_issue 10
_journal_name_full 'Organic &amp; biomolecular chemistry'
_journal_page_first 2139
_journal_page_last 2145
_journal_paper_doi 10.1039/c2ob06689k
_journal_volume 10
_journal_year 2012
_chemical_formula_sum 'C20 H16 B F2 N3'
_chemical_formula_weight 347.17
_chemical_name_systematic
;
?
;
_space_group_IT_number 2
_symmetry_cell_setting triclinic
_symmetry_space_group_name_Hall '-P 1'
_symmetry_space_group_name_H-M 'P -1'
_atom_sites_solution_hydrogens geom
_atom_sites_solution_primary direct
_atom_sites_solution_secondary difmap
_audit_creation_method SHELXL-97
_cell_angle_alpha 82.561(4)
_cell_angle_beta 81.071(4)
_cell_angle_gamma 72.465(4)
_cell_formula_units_Z 2
_cell_length_a 8.162(3)
_cell_length_b 8.550(3)
_cell_length_c 12.743(5)
_cell_measurement_reflns_used 3232
_cell_measurement_temperature 293(2)
_cell_measurement_theta_max 27.34
_cell_measurement_theta_min 2.51
_cell_volume 834.4(5)
_computing_cell_refinement 'Bruker SMART'
_computing_data_collection 'Bruker SMART'
_computing_data_reduction 'Bruker SAINT'
_computing_molecular_graphics 'Bruker SHELXTL'
_computing_publication_material 'Bruker SHELXTL'
_computing_structure_refinement 'SHELXL-97 (Sheldrick, 1997)'
_computing_structure_solution 'SHELXS-97 (Sheldrick, 1990)'
_diffrn_ambient_temperature 293(2)
_diffrn_measured_fraction_theta_full 0.958
_diffrn_measured_fraction_theta_max 0.958
_diffrn_measurement_device_type 'CCD area detector'
_diffrn_measurement_method 'phi and omega scans'
_diffrn_radiation_monochromator graphite
_diffrn_radiation_source 'fine-focus sealed tube'
_diffrn_radiation_type MoK\a
_diffrn_radiation_wavelength 0.71073
_diffrn_reflns_av_R_equivalents 0.0301
_diffrn_reflns_av_sigmaI/netI 0.0455
_diffrn_reflns_limit_h_max 10
_diffrn_reflns_limit_h_min -10
_diffrn_reflns_limit_k_max 11
_diffrn_reflns_limit_k_min -11
_diffrn_reflns_limit_l_max 16
_diffrn_reflns_limit_l_min -16
_diffrn_reflns_number 7025
_diffrn_reflns_theta_full 27.62
_diffrn_reflns_theta_max 27.62
_diffrn_reflns_theta_min 1.62
_exptl_absorpt_coefficient_mu 0.098
_exptl_absorpt_correction_T_max 0.9769
_exptl_absorpt_correction_T_min 0.9731
_exptl_absorpt_correction_type multi-scan
_exptl_crystal_colour colorless
_exptl_crystal_density_diffrn 1.382
_exptl_crystal_density_method 'not measured'
_exptl_crystal_description block
_exptl_crystal_F_000 360
_exptl_crystal_size_max 0.28
_exptl_crystal_size_mid 0.27
_exptl_crystal_size_min 0.24
_refine_diff_density_max 0.415
_refine_diff_density_min -0.319
_refine_diff_density_rms 0.083
_refine_ls_extinction_coef 0.028(9)
_refine_ls_extinction_expression Fc^*^=kFc[1+0.001xFc^2^\l^3^/sin(2\q)]^-1/4^
_refine_ls_extinction_method SHELXL
_refine_ls_goodness_of_fit_ref 1.074
_refine_ls_hydrogen_treatment constr
_refine_ls_matrix_type full
_refine_ls_number_parameters 237
_refine_ls_number_reflns 3720
_refine_ls_number_restraints 0
_refine_ls_restrained_S_all 1.074
_refine_ls_R_factor_all 0.1195
_refine_ls_R_factor_gt 0.1015
_refine_ls_shift/su_max 0.000
_refine_ls_shift/su_mean 0.000
_refine_ls_structure_factor_coef Fsqd
_refine_ls_weighting_details 'calc w=1/[\s^2^(Fo^2^)+(0.1100P)^2^+3.5975P] where P=(Fo^2^+2Fc^2^)/3'
_refine_ls_weighting_scheme calc
_refine_ls_wR_factor_gt 0.3297
_refine_ls_wR_factor_ref 0.3389
_reflns_number_gt 2760
_reflns_number_total 3720
_reflns_threshold_expression >2sigma(I)
_cod_data_source_file c2ob06689k.txt
_cod_data_source_block 110804a_0m
_cod_depositor_comments
;
The following automatic conversions were performed:

'_symmetry_cell_setting' value 'Triclinic' changed to 'triclinic'
according to /home/saulius/struct/CIF-dictionaries/cif_core.dic
dictionary named 'cif_core.dic' version 2.4.1 from 2010-06-29.

Automatic conversion script
Id: cif_fix_values 1715 2011-07-08 13:25:40Z adriana 
;
_cod_original_cell_volume 834.4(6)
_cod_original_sg_symbol_H-M 'P-1 '
_cod_database_code 7152227

loop_
_symmetry_equiv_pos_as_xyz
'x, y, z'
'-x, -y, -z'

loop_
_atom_site_label
_atom_site_type_symbol
_atom_site_fract_x
_atom_site_fract_y
_atom_site_fract_z
_atom_site_U_iso_or_equiv
_atom_site_adp_type
_atom_site_occupancy
_atom_site_symmetry_multiplicity
_atom_site_calc_flag
_atom_site_refinement_flags
B1 B 0.3624(8) 0.2014(7) 0.8507(5) 0.0444(13) Uani 1 1 d .
C1 C 0.6864(7) 0.0516(7) 0.8211(5) 0.0511(13) Uani 1 1 d .
H1 H 0.6802 -0.0443 0.8632 0.061 Uiso 1 1 calc R
C2 C 0.8367(8) 0.0807(8) 0.7693(5) 0.0600(16) Uani 1 1 d .
H2 H 0.9480 0.0093 0.7700 0.072 Uiso 1 1 calc R
C3 C 0.7915(7) 0.2356(7) 0.7164(5) 0.0522(14) Uani 1 1 d .
H3 H 0.8671 0.2881 0.6751 0.063 Uiso 1 1 calc R
C4 C 0.6118(7) 0.2997(6) 0.7358(4) 0.0422(11) Uani 1 1 d .
C5 C 0.4956(7) 0.4550(6) 0.7080(4) 0.0419(11) Uani 1 1 d .
C6 C 0.5686(6) 0.5809(6) 0.6427(4) 0.0414(11) Uani 1 1 d .
C7 C 0.6747(8) 0.5481(7) 0.5472(4) 0.0508(13) Uani 1 1 d .
H7 H 0.6967 0.4463 0.5209 0.061 Uiso 1 1 calc R
C8 C 0.7488(8) 0.6651(8) 0.4900(5) 0.0555(15) Uani 1 1 d .
H8 H 0.8206 0.6403 0.4265 0.067 Uiso 1 1 calc R
C9 C 0.7166(8) 0.8179(7) 0.5267(5) 0.0514(13) Uani 1 1 d .
C10 C 0.6084(8) 0.8521(7) 0.6201(5) 0.0545(14) Uani 1 1 d .
H10 H 0.5842 0.9552 0.6449 0.065 Uiso 1 1 calc R
C11 C 0.5347(7) 0.7371(7) 0.6779(4) 0.0479(12) Uani 1 1 d .
H11 H 0.4620 0.7636 0.7408 0.057 Uiso 1 1 calc R
C12 C 0.7984(9) 0.9449(9) 0.4647(6) 0.0696(19) Uani 1 1 d .
H12A H 0.9203 0.9109 0.4701 0.104 Uiso 1 1 calc R
H12B H 0.7462 1.0494 0.4936 0.104 Uiso 1 1 calc R
H12C H 0.7804 0.9550 0.3912 0.104 Uiso 1 1 calc R
C13 C 0.3225(6) 0.4896(6) 0.7444(4) 0.0399(11) Uani 1 1 d .
C14 C 0.1822(7) 0.6292(7) 0.7206(5) 0.0497(13) Uani 1 1 d .
H14 H 0.1907 0.7220 0.6757 0.060 Uiso 1 1 calc R
C15 C 0.0345(7) 0.6043(7) 0.7741(5) 0.0531(14) Uani 1 1 d .
H15 H -0.0763 0.6760 0.7720 0.064 Uiso 1 1 calc R
C16 C 0.0795(6) 0.4477(6) 0.8347(4) 0.0414(11) Uani 1 1 d .
C17 C -0.0426(6) 0.3822(6) 0.9057(4) 0.0439(12) Uani 1 1 d .
C18 C -0.2209(7) 0.4480(8) 0.9218(5) 0.0558(15) Uani 1 1 d .
H18 H -0.2841 0.5463 0.8887 0.067 Uiso 1 1 calc R
C19 C -0.2887(8) 0.3438(8) 0.9948(5) 0.0606(16) Uani 1 1 d .
H19 H -0.4054 0.3580 1.0189 0.073 Uiso 1 1 calc R
C20 C -0.1551(8) 0.2170(8) 1.0252(5) 0.0585(15) Uani 1 1 d .
H20 H -0.1639 0.1294 1.0751 0.070 Uiso 1 1 calc R
F1 F 0.3523(4) 0.1799(5) 0.9611(3) 0.0661(11) Uani 1 1 d .
F2 F 0.2978(4) 0.0866(4) 0.8165(3) 0.0671(11) Uani 1 1 d .
N1 N 0.5490(5) 0.1828(5) 0.8019(3) 0.0422(10) Uani 1 1 d .
N2 N 0.2539(5) 0.3777(5) 0.8147(3) 0.0384(9) Uani 1 1 d .
N3 N -0.0060(6) 0.2387(6) 0.9707(4) 0.0521(12) Uani 1 1 d .
H3A H 0.0958 0.1726 0.9762 0.062 Uiso 1 1 calc R

loop_
_atom_site_aniso_label
_atom_site_aniso_U_11
_atom_site_aniso_U_22
_atom_site_aniso_U_33
_atom_site_aniso_U_23
_atom_site_aniso_U_13
_atom_site_aniso_U_12
B1 0.043(3) 0.041(3) 0.046(3) -0.001(2) 0.004(2) -0.012(2)
C1 0.048(3) 0.043(3) 0.054(3) 0.000(2) -0.006(2) -0.004(2)
C2 0.044(3) 0.058(4) 0.065(4) -0.004(3) 0.000(3) 0.001(3)
C3 0.039(3) 0.060(3) 0.055(3) -0.004(3) 0.003(2) -0.014(2)
C4 0.039(3) 0.044(3) 0.042(3) 0.000(2) -0.002(2) -0.012(2)
C5 0.045(3) 0.044(3) 0.037(2) -0.004(2) -0.004(2) -0.014(2)
C6 0.042(3) 0.043(3) 0.040(3) -0.004(2) -0.002(2) -0.013(2)
C7 0.058(3) 0.052(3) 0.047(3) -0.012(2) 0.004(2) -0.023(3)
C8 0.052(3) 0.069(4) 0.050(3) -0.008(3) 0.007(2) -0.029(3)
C9 0.053(3) 0.052(3) 0.054(3) 0.002(2) -0.003(2) -0.027(3)
C10 0.055(3) 0.044(3) 0.067(4) -0.008(3) -0.004(3) -0.018(3)
C11 0.052(3) 0.045(3) 0.046(3) -0.007(2) 0.002(2) -0.016(2)
C12 0.064(4) 0.067(4) 0.084(5) 0.006(3) 0.001(3) -0.039(3)
C13 0.041(3) 0.038(2) 0.040(2) -0.0013(19) -0.0021(19) -0.012(2)
C14 0.046(3) 0.045(3) 0.055(3) 0.002(2) -0.008(2) -0.009(2)
C15 0.043(3) 0.044(3) 0.065(4) -0.001(2) -0.003(2) -0.004(2)
C16 0.036(2) 0.042(3) 0.045(3) -0.008(2) -0.004(2) -0.009(2)
C17 0.037(3) 0.046(3) 0.047(3) -0.008(2) -0.003(2) -0.010(2)
C18 0.034(3) 0.054(3) 0.073(4) -0.004(3) -0.002(3) -0.006(2)
C19 0.038(3) 0.075(4) 0.069(4) -0.016(3) 0.009(3) -0.021(3)
C20 0.048(3) 0.069(4) 0.059(4) -0.001(3) 0.005(3) -0.026(3)
F1 0.0503(19) 0.079(2) 0.0488(19) 0.0175(17) 0.0007(15) -0.0010(17)
F2 0.052(2) 0.0452(19) 0.104(3) -0.0172(18) 0.0086(19) -0.0177(15)
N1 0.038(2) 0.041(2) 0.043(2) -0.0003(17) -0.0012(17) -0.0075(18)
N2 0.038(2) 0.037(2) 0.039(2) -0.0051(16) -0.0004(16) -0.0098(17)
N3 0.041(2) 0.056(3) 0.055(3) 0.000(2) -0.001(2) -0.014(2)

loop_
_atom_type_symbol
_atom_type_description
_atom_type_scat_dispersion_real
_atom_type_scat_dispersion_imag
_atom_type_scat_source
C C 0.0033 0.0016 'International Tables Vol C Tables 4.2.6.8 and 6.1.1.4'
H H 0.0000 0.0000 'International Tables Vol C Tables 4.2.6.8 and 6.1.1.4'
B B 0.0013 0.0007 'International Tables Vol C Tables 4.2.6.8 and 6.1.1.4'
N N 0.0061 0.0033 'International Tables Vol C Tables 4.2.6.8 and 6.1.1.4'
F F 0.0171 0.0103 'International Tables Vol C Tables 4.2.6.8 and 6.1.1.4'

loop_
_geom_angle_atom_site_label_1
_geom_angle_atom_site_label_2
_geom_angle_atom_site_label_3
_geom_angle
F1 B1 F2 108.6(5)
F1 B1 N1 110.1(5)
F2 B1 N1 111.2(4)
F1 B1 N2 110.1(4)
F2 B1 N2 109.5(5)
N1 B1 N2 107.3(4)
N1 C1 C2 110.1(5)
N1 C1 H1 124.9
C2 C1 H1 124.9
C1 C2 C3 107.2(5)
C1 C2 H2 126.4
C3 C2 H2 126.4
C2 C3 C4 107.8(5)
C2 C3 H3 126.1
C4 C3 H3 126.1
N1 C4 C3 107.6(5)
N1 C4 C5 119.3(4)
C3 C4 C5 133.0(5)
C13 C5 C4 120.7(5)
C13 C5 C6 121.3(5)
C4 C5 C6 117.9(5)
C7 C6 C11 117.7(5)
C7 C6 C5 122.1(5)
C11 C6 C5 120.2(5)
C6 C7 C8 121.1(5)
C6 C7 H7 119.5
C8 C7 H7 119.5
C9 C8 C7 120.5(5)
C9 C8 H8 119.7
C7 C8 H8 119.7
C10 C9 C8 118.5(5)
C10 C9 C12 121.0(6)
C8 C9 C12 120.5(6)
C9 C10 C11 121.6(5)
C9 C10 H10 119.2
C11 C10 H10 119.2
C10 C11 C6 120.5(5)
C10 C11 H11 119.7
C6 C11 H11 119.7
C9 C12 H12A 109.5
C9 C12 H12B 109.5
H12A C12 H12B 109.5
C9 C12 H12C 109.5
H12A C12 H12C 109.5
H12B C12 H12C 109.5
C5 C13 N2 122.0(4)
C5 C13 C14 130.5(5)
N2 C13 C14 107.5(4)
C15 C14 C13 108.5(5)
C15 C14 H14 125.8
C13 C14 H14 125.8
C14 C15 C16 107.7(5)
C14 C15 H15 126.2
C16 C15 H15 126.2
N2 C16 C15 108.7(4)
N2 C16 C17 127.4(5)
C15 C16 C17 123.9(5)
N3 C17 C18 105.8(5)
N3 C17 C16 126.6(5)
C18 C17 C16 127.6(5)
C19 C18 C17 108.6(5)
C19 C18 H18 125.7
C17 C18 H18 125.7
C20 C19 C18 107.5(5)
C20 C19 H19 126.2
C18 C19 H19 126.2
C19 C20 N3 108.5(5)
C19 C20 H20 125.7
N3 C20 H20 125.7
C1 N1 C4 107.4(4)
C1 N1 B1 125.6(4)
C4 N1 B1 126.9(4)
C16 N2 C13 107.6(4)
C16 N2 B1 128.6(4)
C13 N2 B1 123.6(4)
C20 N3 C17 109.5(5)
C20 N3 H3A 125.3
C17 N3 H3A 125.3

loop_
_geom_bond_atom_site_label_1
_geom_bond_atom_site_label_2
_geom_bond_distance
B1 F1 1.387(7)
B1 F2 1.388(7)
B1 N1 1.522(7)
B1 N2 1.552(7)
C1 N1 1.354(7)
C1 C2 1.376(8)
C1 H1 0.9300
C2 C3 1.377(8)
C2 H2 0.9300
C3 C4 1.397(7)
C3 H3 0.9300
C4 N1 1.389(6)
C4 C5 1.418(7)
C5 C13 1.371(7)
C5 C6 1.485(7)
C6 C7 1.387(7)
C6 C11 1.399(7)
C7 C8 1.392(8)
C7 H7 0.9300
C8 C9 1.381(8)
C8 H8 0.9300
C9 C10 1.375(8)
C9 C12 1.516(8)
C10 C11 1.379(8)
C10 H10 0.9300
C11 H11 0.9300
C12 H12A 0.9600
C12 H12B 0.9600
C12 H12C 0.9600
C13 N2 1.406(6)
C13 C14 1.420(7)
C14 C15 1.351(8)
C14 H14 0.9300
C15 C16 1.431(8)
C15 H15 0.9300
C16 N2 1.365(6)
C16 C17 1.431(7)
C17 N3 1.369(7)
C17 C18 1.386(7)
C18 C19 1.375(9)
C18 H18 0.9300
C19 C20 1.351(9)
C19 H19 0.9300
C20 N3 1.355(7)
C20 H20 0.9300
N3 H3A 0.8600
